data_4516587
loop_
_publ_author_name
'Bhattacharjee, Subham'
'Bhattacharya, Santanu'

_publ_section_title
;
 Remarkable Role of C-I&#x00B7;&#x00B7;&#x00B7;N Halogen Bonding in
 Thixotropic 'Halo'gel Formation.
;
_journal_issue 17
_journal_name_full 'Langmuir : the ACS journal of surfaces and colloids'
_journal_page_first 4270
_journal_page_last 4277
_journal_paper_doi 10.1021/acs.langmuir.5b02597
_journal_volume 32
_journal_year 2016
_chemical_formula_sum 'C40 H44 F4 I2 N2 O8'
_chemical_formula_weight 1010.57
_space_group_crystal_system monoclinic
_space_group_IT_number 14
_space_group_name_Hall '-P 2yn'
_space_group_name_H-M_alt 'P 1 21/n 1'
_atom_sites_solution_hydrogens geom
_cell_angle_alpha 90
_cell_angle_beta 93.338(9)
_cell_angle_gamma 90
_cell_formula_units_Z 2
_cell_length_a 4.4249(11)
_cell_length_b 18.666(5)
_cell_length_c 24.465(6)
_cell_measurement_temperature 100(2)
_cell_volume 2017.3(9)
_computing_structure_refinement 'SHELXL-2014/7 (Sheldrick, 2014)'
_diffrn_ambient_temperature 100(2)
_diffrn_measured_fraction_theta_full 0.983
_diffrn_measured_fraction_theta_max 0.973
_diffrn_radiation_type MoK\a
_diffrn_radiation_wavelength 0.71073
_diffrn_reflns_av_R_equivalents 0.0795
_diffrn_reflns_av_unetI/netI 0.0870
_diffrn_reflns_Laue_measured_fraction_full 0.983
_diffrn_reflns_Laue_measured_fraction_max 0.973
_diffrn_reflns_limit_h_max 6
_diffrn_reflns_limit_h_min -6
_diffrn_reflns_limit_k_max 26
_diffrn_reflns_limit_k_min -26
_diffrn_reflns_limit_l_max 34
_diffrn_reflns_limit_l_min -34
_diffrn_reflns_number 31861
_diffrn_reflns_point_group_measured_fraction_full 0.983
_diffrn_reflns_point_group_measured_fraction_max 0.973
_diffrn_reflns_theta_full 25.242
_diffrn_reflns_theta_max 30.480
_diffrn_reflns_theta_min 1.373
_exptl_absorpt_coefficient_mu 1.631
_exptl_crystal_density_diffrn 1.664
_exptl_crystal_description block
_exptl_crystal_F_000 1008
_refine_diff_density_max 2.600
_refine_diff_density_min -2.977
_refine_diff_density_rms 0.350
_refine_ls_extinction_method none
_refine_ls_goodness_of_fit_ref 1.088
_refine_ls_hydrogen_treatment constr
_refine_ls_matrix_type full
_refine_ls_number_parameters 254
_refine_ls_number_reflns 5999
_refine_ls_number_restraints 0
_refine_ls_restrained_S_all 1.088
_refine_ls_R_factor_all 0.0958
_refine_ls_R_factor_gt 0.0469
_refine_ls_shift/su_max 0.000
_refine_ls_shift/su_mean 0.000
_refine_ls_structure_factor_coef Fsqd
_refine_ls_weighting_details 'w=1/[\s^2^(Fo^2^)+(0.0822P)^2^] where P=(Fo^2^+2Fc^2^)/3'
_refine_ls_weighting_scheme calc
_refine_ls_wR_factor_gt 0.1049
_refine_ls_wR_factor_ref 0.1577
_reflns_Friedel_coverage 0.000
_reflns_number_gt 4026
_reflns_number_total 5999
_reflns_threshold_expression 'I > 2\s(I)'
_cod_data_source_file la5b02597_si_002.cif
_cod_data_source_block shelx
_cod_original_cell_volume 2017.3(8)
_cod_original_sg_symbol_H-M 'P 21/n'
_cod_database_code 4516587
_shelx_space_group_comment
;
The symmetry employed for this shelxl refinement is uniquely defined
by the following loop, which should always be used as a source of
symmetry information in preference to the above space-group names.
They are only intended as comments.
;

loop_
_space_group_symop_operation_xyz
'x, y, z'
'-x+1/2, y+1/2, -z+1/2'
'-x, -y, -z'
'x-1/2, -y-1/2, z-1/2'

loop_
_atom_site_label
_atom_site_type_symbol
_atom_site_fract_x
_atom_site_fract_y
_atom_site_fract_z
_atom_site_U_iso_or_equiv
_atom_site_adp_type
_atom_site_occupancy
_atom_site_site_symmetry_order
_atom_site_calc_flag
_atom_site_refinement_flags_posn
_atom_site_refinement_flags_adp
I1 I 1.85852(7) 0.01768(2) -0.12433(2) 0.01956(11) Uani 1 1 d . .
F1 F 1.7492(7) 0.12830(16) -0.02433(12) 0.0339(8) Uani 1 1 d . .
F2 F 1.5419(8) -0.11485(17) -0.06688(13) 0.0386(9) Uani 1 1 d . .
O1 O 0.4006(8) 0.2838(2) 0.87325(14) 0.0296(8) Uani 1 1 d . .
O2 O 0.4899(7) 0.2459(2) 0.75708(14) 0.0234(8) Uani 1 1 d . .
O3 O 0.4655(7) 0.22197(18) 0.63126(13) 0.0218(7) Uani 1 1 d . .
O4 O 0.1145(7) 0.12200(18) 0.56187(13) 0.0202(7) Uani 1 1 d . .
N1 N -0.8907(10) 0.0179(2) 0.77555(17) 0.0217(9) Uani 1 1 d . .
C1 C 0.2338(12) 0.2794(3) 0.9208(2) 0.0342(13) Uani 1 1 d . .
H2 H 0.0325 0.2629 0.9110 0.051 Uiso 1 1 calc R U
H1 H 0.2241 0.3260 0.9374 0.051 Uiso 1 1 calc R U
H10 H 0.3317 0.2466 0.9463 0.051 Uiso 1 1 calc R U
C2 C 0.4640(11) 0.2146(3) 0.8527(2) 0.0244(11) Uani 1 1 d . .
H4 H 0.2765 0.1906 0.8412 0.029 Uiso 1 1 calc R U
H3 H 0.5672 0.1860 0.8812 0.029 Uiso 1 1 calc R U
C3 C 0.6603(11) 0.2220(3) 0.8049(2) 0.0250(11) Uani 1 1 d . .
H11 H 0.8214 0.2559 0.8141 0.030 Uiso 1 1 calc R U
H12 H 0.7523 0.1761 0.7976 0.030 Uiso 1 1 calc R U
C4 C 0.6892(11) 0.2666(3) 0.71599(19) 0.0239(11) Uani 1 1 d . .
H13 H 0.8287 0.2278 0.7097 0.029 Uiso 1 1 calc R U
H9 H 0.8067 0.3079 0.7285 0.029 Uiso 1 1 calc R U
C5 C 0.5151(11) 0.2844(3) 0.6639(2) 0.0225(10) Uani 1 1 d . .
H15 H 0.3218 0.3052 0.6720 0.027 Uiso 1 1 calc R U
H14 H 0.6258 0.3195 0.6438 0.027 Uiso 1 1 calc R U
C6 C 0.3093(11) 0.2386(3) 0.58085(19) 0.0198(9) Uani 1 1 d . .
H5 H 0.4042 0.2794 0.5643 0.024 Uiso 1 1 calc R U
H6 H 0.1015 0.2513 0.5871 0.024 Uiso 1 1 calc R U
C7 C 0.3141(11) 0.1754(3) 0.54288(19) 0.0189(9) Uani 1 1 d . .
H8 H 0.2491 0.1898 0.5060 0.023 Uiso 1 1 calc R U
H7 H 0.5179 0.1563 0.5424 0.023 Uiso 1 1 calc R U
C8 C 0.0618(10) 0.0622(3) 0.52977(18) 0.0164(9) Uani 1 1 d . .
C9 C 0.1899(10) 0.0512(3) 0.48038(19) 0.0179(9) Uani 1 1 d . .
H16 H 0.3183 0.0859 0.4674 0.021 Uiso 1 1 calc R U
C10 C -0.1319(10) 0.0105(3) 0.5506(2) 0.0165(9) Uani 1 1 d . .
C11 C -0.2720(10) 0.0240(3) 0.60215(19) 0.0177(9) Uani 1 1 d . .
H17 H -0.2533 0.0699 0.6168 0.021 Uiso 1 1 calc R U
C12 C -0.4263(11) -0.0246(3) 0.6304(2) 0.0203(10) Uani 1 1 d . .
H22 H -0.4325 -0.0716 0.6177 0.024 Uiso 1 1 calc R U
C13 C -0.5847(11) -0.0080(3) 0.6798(2) 0.0181(9) Uani 1 1 d . .
C14 C -0.6216(11) 0.0615(3) 0.6995(2) 0.0207(10) Uani 1 1 d . .
H21 H -0.5450 0.1005 0.6812 0.025 Uiso 1 1 calc R U
C15 C -0.7735(11) 0.0714(3) 0.7467(2) 0.0219(10) Uani 1 1 d . .
H18 H -0.7959 0.1180 0.7593 0.026 Uiso 1 1 calc R U
C16 C -0.8562(12) -0.0478(3) 0.7560(2) 0.0263(11) Uani 1 1 d . .
H19 H -0.9361 -0.0857 0.7751 0.032 Uiso 1 1 calc R U
C17 C -0.7102(11) -0.0637(3) 0.7092(2) 0.0234(11) Uani 1 1 d . .
H20 H -0.6954 -0.1109 0.6974 0.028 Uiso 1 1 calc R U
C18 C 1.6262(11) 0.0638(3) -0.0132(2) 0.0201(10) Uani 1 1 d . .
C19 C 1.5271(12) -0.0567(3) -0.03389(19) 0.0223(10) Uani 1 1 d . .
C20 C 1.6553(11) 0.0072(3) -0.0486(2) 0.0174(9) Uani 1 1 d . .

loop_
_atom_site_aniso_label
_atom_site_aniso_U_11
_atom_site_aniso_U_22
_atom_site_aniso_U_33
_atom_site_aniso_U_23
_atom_site_aniso_U_13
_atom_site_aniso_U_12
I1 0.02412(18) 0.01879(18) 0.01642(17) 0.00094(13) 0.00671(12) 0.00062(13)
F1 0.060(2) 0.0172(15) 0.0262(16) -0.0025(13) 0.0174(16) -0.0148(15)
F2 0.071(2) 0.0148(16) 0.0325(17) -0.0101(13) 0.0280(17) -0.0098(16)
O1 0.040(2) 0.0219(19) 0.028(2) -0.0025(16) 0.0083(17) 0.0042(16)
O2 0.0234(16) 0.027(2) 0.0198(17) 0.0006(15) 0.0026(14) -0.0004(15)
O3 0.0342(18) 0.0122(17) 0.0193(16) -0.0028(13) 0.0036(15) -0.0026(14)
O4 0.0251(16) 0.0156(17) 0.0207(17) -0.0037(14) 0.0093(14) -0.0063(14)
N1 0.027(2) 0.021(2) 0.017(2) 0.0045(17) 0.0036(17) 0.0046(18)
C1 0.036(3) 0.040(4) 0.027(3) -0.010(3) 0.003(2) 0.007(3)
C2 0.025(2) 0.020(3) 0.027(3) -0.002(2) 0.000(2) 0.001(2)
C3 0.025(2) 0.025(3) 0.024(3) -0.001(2) -0.004(2) 0.002(2)
C4 0.026(2) 0.022(3) 0.024(2) -0.005(2) 0.004(2) -0.006(2)
C5 0.032(3) 0.012(2) 0.024(2) -0.0058(19) 0.007(2) -0.003(2)
C6 0.027(2) 0.012(2) 0.020(2) 0.0009(19) 0.001(2) -0.0004(19)
C7 0.024(2) 0.014(2) 0.019(2) 0.0030(18) 0.0051(19) -0.0002(19)
C8 0.018(2) 0.015(2) 0.017(2) -0.0019(18) -0.0007(18) 0.0022(18)
C9 0.020(2) 0.015(2) 0.019(2) -0.0006(19) 0.0054(19) -0.0023(19)
C10 0.016(2) 0.017(2) 0.017(2) 0.0007(19) 0.0007(18) 0.0047(18)
C11 0.022(2) 0.015(2) 0.016(2) -0.0015(18) 0.0033(19) 0.0019(18)
C12 0.025(2) 0.014(2) 0.024(2) -0.0054(19) 0.012(2) -0.0038(19)
C13 0.024(2) 0.015(2) 0.016(2) 0.0008(18) 0.0038(19) -0.0023(19)
C14 0.028(2) 0.013(2) 0.022(2) 0.0017(19) 0.005(2) -0.003(2)
C15 0.028(2) 0.019(3) 0.019(2) -0.0055(19) 0.007(2) -0.002(2)
C16 0.034(3) 0.021(3) 0.025(3) 0.008(2) 0.013(2) 0.002(2)
C17 0.034(3) 0.012(2) 0.025(3) 0.003(2) 0.009(2) 0.001(2)
C18 0.027(2) 0.013(2) 0.020(2) 0.0010(19) 0.001(2) -0.0036(19)
C19 0.034(3) 0.017(2) 0.016(2) -0.0071(19) 0.005(2) 0.000(2)
C20 0.021(2) 0.015(2) 0.017(2) -0.0006(18) 0.0020(19) 0.0008(18)

loop_
_atom_type_symbol
_atom_type_description
_atom_type_scat_dispersion_real
_atom_type_scat_dispersion_imag
_atom_type_scat_source
C C 0.0033 0.0016 'International Tables Vol C Tables 4.2.6.8 and 6.1.1.4'
H H 0.0000 0.0000 'International Tables Vol C Tables 4.2.6.8 and 6.1.1.4'
N N 0.0061 0.0033 'International Tables Vol C Tables 4.2.6.8 and 6.1.1.4'
O O 0.0106 0.0060 'International Tables Vol C Tables 4.2.6.8 and 6.1.1.4'
F F 0.0171 0.0103 'International Tables Vol C Tables 4.2.6.8 and 6.1.1.4'
I I -0.4742 1.8119 'International Tables Vol C Tables 4.2.6.8 and 6.1.1.4'

loop_
_geom_angle_atom_site_label_1
_geom_angle_atom_site_label_2
_geom_angle_atom_site_label_3
_geom_angle
_geom_angle_site_symmetry_1
_geom_angle_site_symmetry_3
C1 O1 C2 111.2(4) . .
C3 O2 C4 110.1(4) . .
C6 O3 C5 111.2(4) . .
C8 O4 C7 117.9(3) . .
C16 N1 C15 116.2(4) . .
O1 C1 H2 109.5 . .
O1 C1 H1 109.5 . .
H2 C1 H1 109.5 . .
O1 C1 H10 109.5 . .
H2 C1 H10 109.5 . .
H1 C1 H10 109.5 . .
O1 C2 C3 109.1(4) . .
O1 C2 H4 109.9 . .
C3 C2 H4 109.9 . .
O1 C2 H3 109.9 . .
C3 C2 H3 109.9 . .
H4 C2 H3 108.3 . .
O2 C3 C2 111.4(4) . .
O2 C3 H11 109.3 . .
C2 C3 H11 109.3 . .
O2 C3 H12 109.3 . .
C2 C3 H12 109.3 . .
H11 C3 H12 108.0 . .
O2 C4 C5 110.6(4) . .
O2 C4 H13 109.5 . .
C5 C4 H13 109.5 . .
O2 C4 H9 109.5 . .
C5 C4 H9 109.5 . .
H13 C4 H9 108.1 . .
O3 C5 C4 110.7(4) . .
O3 C5 H15 109.5 . .
C4 C5 H15 109.5 . .
O3 C5 H14 109.5 . .
C4 C5 H14 109.5 . .
H15 C5 H14 108.1 . .
O3 C6 C7 110.1(4) . .
O3 C6 H5 109.6 . .
C7 C6 H5 109.6 . .
O3 C6 H6 109.6 . .
C7 C6 H6 109.6 . .
H5 C6 H6 108.2 . .
O4 C7 C6 108.4(4) . .
O4 C7 H8 110.0 . .
C6 C7 H8 110.0 . .
O4 C7 H7 110.0 . .
C6 C7 H7 110.0 . .
H8 C7 H7 108.4 . .
O4 C8 C9 123.7(4) . .
O4 C8 C10 115.9(4) . .
C9 C8 C10 120.4(4) . .
C8 C9 C10 121.8(4) . 3_556
C8 C9 H16 119.1 . .
C10 C9 H16 119.1 3_556 .
C9 C10 C8 117.9(4) 3_556 .
C9 C10 C11 122.5(4) 3_556 .
C8 C10 C11 119.5(4) . .
C12 C11 C10 125.4(5) . .
C12 C11 H17 117.3 . .
C10 C11 H17 117.3 . .
C11 C12 C13 124.1(4) . .
C11 C12 H22 118.0 . .
C13 C12 H22 118.0 . .
C14 C13 C17 117.0(4) . .
C14 C13 C12 123.6(4) . .
C17 C13 C12 119.4(4) . .
C15 C14 C13 119.1(5) . .
C15 C14 H21 120.4 . .
C13 C14 H21 120.4 . .
N1 C15 C14 124.0(5) . .
N1 C15 H18 118.0 . .
C14 C15 H18 118.0 . .
N1 C16 C17 124.5(5) . .
N1 C16 H19 117.7 . .
C17 C16 H19 117.7 . .
C16 C17 C13 119.1(5) . .
C16 C17 H20 120.4 . .
C13 C17 H20 120.4 . .
F1 C18 C19 118.6(4) . 3_855
F1 C18 C20 120.1(4) . .
C19 C18 C20 121.4(5) 3_855 .
F2 C19 C18 117.6(5) . 3_855
F2 C19 C20 120.1(4) . .
C18 C19 C20 122.3(5) 3_855 .
C19 C20 C18 116.3(4) . .
C19 C20 I1 120.9(4) . .
C18 C20 I1 122.7(4) . .

loop_
_geom_bond_atom_site_label_1
_geom_bond_atom_site_label_2
_geom_bond_distance
_geom_bond_site_symmetry_2
I1 C20 2.114(5) .
F1 C18 1.355(5) .
F2 C19 1.357(5) .
O1 C1 1.416(6) .
O1 C2 1.420(6) .
O2 C3 1.427(6) .
O2 C4 1.428(5) .
O3 C6 1.413(6) .
O3 C5 1.423(6) .
O4 C8 1.377(6) .
O4 C7 1.427(5) .
N1 C16 1.330(7) .
N1 C15 1.344(6) .
C1 H2 0.9600 .
C1 H1 0.9600 .
C1 H10 0.9600 .
C2 C3 1.502(7) .
C2 H4 0.9700 .
C2 H3 0.9700 .
C3 H11 0.9700 .
C3 H12 0.9700 .
C4 C5 1.487(7) .
C4 H13 0.9700 .
C4 H9 0.9700 .
C5 H15 0.9700 .
C5 H14 0.9700 .
C6 C7 1.503(7) .
C6 H5 0.9700 .
C6 H6 0.9700 .
C7 H8 0.9700 .
C7 H7 0.9700 .
C8 C9 1.380(6) .
C8 C10 1.405(7) .
C9 C10 1.394(7) 3_556
C9 H16 0.9300 .
C10 C9 1.394(7) 3_556
C10 C11 1.460(6) .
C11 C12 1.350(7) .
C11 H17 0.9300 .
C12 C13 1.464(7) .
C12 H22 0.9300 .
C13 C14 1.397(7) .
C13 C17 1.399(7) .
C14 C15 1.382(6) .
C14 H21 0.9300 .
C15 H18 0.9300 .
C16 C17 1.378(7) .
C16 H19 0.9300 .
C17 H20 0.9300 .
C18 C19 1.376(7) 3_855
C18 C20 1.379(7) .
C19 C18 1.376(7) 3_855
C19 C20 1.377(7) .

loop_
_geom_hbond_atom_site_label_D
_geom_hbond_atom_site_label_H
_geom_hbond_atom_site_label_A
_geom_hbond_distance_DH
_geom_hbond_distance_HA
_geom_hbond_distance_DA
_geom_hbond_angle_DHA
_geom_hbond_site_symmetry_A
C2 H3 F1 0.97 2.63 3.577(6) 164.2 1_456
C6 H6 F2 0.97 2.62 3.155(6) 115.1 2_655
C14 H21 O3 0.93 2.58 3.463(6) 159.2 1_455
C2 H3 F1 0.97 2.63 3.577(6) 164.2 1_456
C6 H6 F2 0.97 2.62 3.155(6) 115.1 2_655
C14 H21 O3 0.93 2.58 3.463(6) 159.2 1_455

loop_
_geom_torsion_atom_site_label_1
_geom_torsion_atom_site_label_2
_geom_torsion_atom_site_label_3
_geom_torsion_atom_site_label_4
_geom_torsion
_geom_torsion_site_symmetry_1
_geom_torsion_site_symmetry_4
C1 O1 C2 C3 -175.8(4) . .
C4 O2 C3 C2 168.1(4) . .
O1 C2 C3 O2 -75.6(5) . .
C3 O2 C4 C5 174.1(4) . .
C6 O3 C5 C4 -177.9(4) . .
O2 C4 C5 O3 -87.9(5) . .
C5 O3 C6 C7 168.8(4) . .
C8 O4 C7 C6 173.7(4) . .
O3 C6 C7 O4 72.7(5) . .
C7 O4 C8 C9 -0.3(6) . .
C7 O4 C8 C10 178.9(4) . .
O4 C8 C9 C10 179.5(4) . 3_556
C10 C8 C9 C10 0.3(8) . 3_556
O4 C8 C10 C9 -179.5(4) . 3_556
C9 C8 C10 C9 -0.3(8) . 3_556
O4 C8 C10 C11 2.5(6) . .
C9 C8 C10 C11 -178.3(4) . .
C9 C10 C11 C12 12.0(8) 3_556 .
C8 C10 C11 C12 -170.1(5) . .
C10 C11 C12 C13 -175.0(5) . .
C11 C12 C13 C14 7.4(8) . .
C11 C12 C13 C17 -173.2(5) . .
C17 C13 C14 C15 0.9(7) . .
C12 C13 C14 C15 -179.6(5) . .
C16 N1 C15 C14 -0.6(8) . .
C13 C14 C15 N1 0.0(8) . .
C15 N1 C16 C17 0.2(8) . .
N1 C16 C17 C13 0.7(8) . .
C14 C13 C17 C16 -1.2(8) . .
C12 C13 C17 C16 179.3(5) . .
F2 C19 C20 C18 179.1(5) . .
C18 C19 C20 C18 1.0(8) 3_855 .
F2 C19 C20 I1 3.0(7) . .
C18 C19 C20 I1 -175.2(4) 3_855 .
F1 C18 C20 C19 179.2(4) . .
C19 C18 C20 C19 -1.0(8) 3_855 .
F1 C18 C20 I1 -4.8(7) . .
C19 C18 C20 I1 175.1(4) 3_855 .
